data_1572414
loop_
_publ_author_name
'Bussoli, Guido'
'Boccalini, Alberto'
'Bortoluzzi, Marco'
'Cesari, Cristiana'
'Iapalucci, Maria Carmela'
'Funaioli, Tiziana'
'Scorzoni, Giorgia'
'Zacchini, Stefano'
'Ruggieri, Silvia'
'Femoni, Cristina'

_publ_section_title
;
 Atomically precise rhodium-indium carbonyl nanoclusters: synthesis,
 characterization, crystal structure and electron-sponge features.
;
_journal_issue 38
_journal_name_full Nanoscale
_journal_page_first 17852
_journal_page_last 17867
_journal_paper_doi 10.1039/d4nr02922d
_journal_volume 16
_journal_year 2024
_chemical_formula_sum 'C33 H43 Cl3 In N3 O15 Rh6'
_chemical_formula_weight 1560.33
_space_group_crystal_system orthorhombic
_space_group_IT_number 62
_space_group_name_Hall '-P 2ac 2n'
_space_group_name_H-M_alt 'P n m a'
_atom_sites_solution_hydrogens geom
_audit_creation_method SHELXL-2014/7
_audit_update_record
;
2021-03-02 deposited with the CCDC.	2024-08-27 downloaded from the CCDC.
;
_cell_angle_alpha 90
_cell_angle_beta 90
_cell_angle_gamma 90
_cell_formula_units_Z 4
_cell_length_a 19.6586(11)
_cell_length_b 18.1826(10)
_cell_length_c 13.5943(7)
_cell_measurement_reflns_used 9053
_cell_measurement_temperature 77(2)
_cell_measurement_theta_max 35.067
_cell_measurement_theta_min 2.469
_cell_volume 4859.2(5)
_computing_structure_refinement 'SHELXL-2014/7 (Sheldrick, 2014)'
_diffrn_ambient_temperature 77(2)
_diffrn_measured_fraction_theta_full 0.993
_diffrn_measured_fraction_theta_max 0.993
_diffrn_measurement_device_type 'CMOS AREA DETECTOR'
_diffrn_measurement_method 'OMEGA SCANS'
_diffrn_radiation_type MoK\a
_diffrn_radiation_wavelength 0.71073
_diffrn_reflns_av_R_equivalents 0.0188
_diffrn_reflns_av_unetI/netI 0.0085
_diffrn_reflns_Laue_measured_fraction_full 0.993
_diffrn_reflns_Laue_measured_fraction_max 0.993
_diffrn_reflns_limit_h_max 23
_diffrn_reflns_limit_h_min -23
_diffrn_reflns_limit_k_max 21
_diffrn_reflns_limit_k_min -21
_diffrn_reflns_limit_l_max 16
_diffrn_reflns_limit_l_min -16
_diffrn_reflns_number 55592
_diffrn_reflns_point_group_measured_fraction_full 0.993
_diffrn_reflns_point_group_measured_fraction_max 0.993
_diffrn_reflns_theta_full 25.000
_diffrn_reflns_theta_max 25.000
_diffrn_reflns_theta_min 2.138
_exptl_absorpt_coefficient_mu 2.680
_exptl_absorpt_correction_type 'EMPIRICAL SADABS'
_exptl_crystal_colour BLACK
_exptl_crystal_density_diffrn 2.133
_exptl_crystal_description PRISMATIC
_exptl_crystal_F_000 3008
_exptl_crystal_size_max 0.250
_exptl_crystal_size_mid 0.200
_exptl_crystal_size_min 0.160
_exptl_transmission_factor_max 0.650
_exptl_transmission_factor_min 0.510
_refine_diff_density_max 0.471
_refine_diff_density_min -0.812
_refine_diff_density_rms 0.100
_refine_ls_extinction_method none
_refine_ls_goodness_of_fit_ref 1.367
_refine_ls_hydrogen_treatment constr
_refine_ls_matrix_type full
_refine_ls_number_parameters 300
_refine_ls_number_reflns 4395
_refine_ls_number_restraints 0
_refine_ls_restrained_S_all 1.367
_refine_ls_R_factor_all 0.0190
_refine_ls_R_factor_gt 0.0184
_refine_ls_shift/su_max 0.002
_refine_ls_shift/su_mean 0.000
_refine_ls_structure_factor_coef Fsqd
_refine_ls_weighting_details 'w=1/[\s^2^(Fo^2^)+(0.0156P)^2^+7.5242P] where P=(Fo^2^+2Fc^2^)/3'
_refine_ls_weighting_scheme calc
_refine_ls_wR_factor_gt 0.0449
_refine_ls_wR_factor_ref 0.0452
_reflns_Friedel_coverage 0.000
_reflns_number_gt 4307
_reflns_number_total 4395
_reflns_threshold_expression 'I > 2\s(I)'
_cod_data_source_file d4nr02922d2.cif
_cod_data_source_block Pnma_CCDC1
_cod_depositor_comments 'Adding full bibliography for 1572411--1572414.cif.'
_cod_database_code 1572414
_shelx_shelxl_version_number 2014/7
_shelx_space_group_comment
;
The symmetry employed for this shelxl refinement is uniquely defined
by the following loop, which should always be used as a source of
symmetry information in preference to the above space-group names.
They are only intended as comments.
;
_shelx_estimated_absorpt_t_min 0.554
_shelx_estimated_absorpt_t_max 0.674

loop_
_space_group_symop_operation_xyz
'x, y, z'
'-x+1/2, -y, z+1/2'
'-x, y+1/2, -z'
'x+1/2, -y+1/2, -z+1/2'
'-x, -y, -z'
'x-1/2, y, -z-1/2'
'x, -y-1/2, z'
'-x-1/2, y-1/2, z-1/2'

loop_
_atom_site_label
_atom_site_type_symbol
_atom_site_fract_x
_atom_site_fract_y
_atom_site_fract_z
_atom_site_U_iso_or_equiv
_atom_site_adp_type
_atom_site_occupancy
_atom_site_site_symmetry_order
_atom_site_calc_flag
_atom_site_refinement_flags_posn
_atom_site_refinement_flags_adp
_atom_site_refinement_flags_occupancy
_atom_site_disorder_assembly
_atom_site_disorder_group
Rh1 Rh 0.50127(2) 0.67432(2) 0.53001(2) 0.00734(6) Uani 1 1 d . . . . .
Rh2 Rh 0.41290(2) 0.7500 0.65051(2) 0.00715(7) Uani 1 2 d S T P . .
Rh3 Rh 0.61046(2) 0.7500 0.60585(2) 0.00715(7) Uani 1 2 d S T P . .
Rh4 Rh 0.52003(2) 0.82708(2) 0.73115(2) 0.00723(6) Uani 1 1 d . . . . .
In5 In 0.63315(2) 0.7500 0.81192(2) 0.00825(7) Uani 1 2 d S T P . .
Cl1 Cl 0.60345(5) 0.7500 0.99211(6) 0.01269(18) Uani 1 2 d S T P . .
Cl2 Cl 0.71806(3) 0.85153(3) 0.82951(4) 0.01082(13) Uani 1 1 d . . . . .
C1 C 0.67593(13) 0.82520(15) 0.5902(2) 0.0137(6) Uani 1 1 d . . . . .
O1 O 0.71508(10) 0.86998(11) 0.57402(15) 0.0215(4) Uani 1 1 d . . . . .
C2 C 0.57413(18) 0.7500 0.4595(3) 0.0114(8) Uani 1 2 d S T P . .
O2 O 0.59985(13) 0.7500 0.38149(19) 0.0143(6) Uani 1 2 d S T P . .
C3 C 0.54829(13) 0.58460(15) 0.51201(19) 0.0133(6) Uani 1 1 d . . . . .
O3 O 0.57629(11) 0.53021(11) 0.50292(15) 0.0225(5) Uani 1 1 d . . . . .
C4 C 0.44311(13) 0.66129(14) 0.4193(2) 0.0125(5) Uani 1 1 d . . . . .
O4 O 0.41058(11) 0.65376(12) 0.35095(15) 0.0235(5) Uani 1 1 d . . . . .
C5 C 0.34068(19) 0.7500 0.5567(3) 0.0113(8) Uani 1 2 d S T P . .
O5 O 0.30127(14) 0.7500 0.4952(2) 0.0150(6) Uani 1 2 d S T P . .
C6 C 0.35522(19) 0.7500 0.7639(3) 0.0134(8) Uani 1 2 d S T P . .
O6 O 0.32382(14) 0.7500 0.8336(2) 0.0225(7) Uani 1 2 d S T P . .
C7 C 0.43456(13) 0.86635(14) 0.65062(18) 0.0104(5) Uani 1 1 d . . . . .
O7 O 0.40078(9) 0.91950(10) 0.65722(13) 0.0133(4) Uani 1 1 d . . . . .
C8 C 0.48203(14) 0.83823(15) 0.8579(2) 0.0135(6) Uani 1 1 d . . . . .
O8 O 0.45618(11) 0.84765(12) 0.93166(15) 0.0216(5) Uani 1 1 d . . . . .
C9 C 0.56877(14) 0.91699(15) 0.73732(19) 0.0133(5) Uani 1 1 d . . . . .
O9 O 0.59449(11) 0.97295(11) 0.73953(16) 0.0228(5) Uani 1 1 d . . . . .
N1 N 0.81744(11) 0.43663(12) 0.65368(16) 0.0117(5) Uani 1 1 d . . . . .
C100 C 0.86426(14) 0.37837(15) 0.6962(2) 0.0151(6) Uani 1 1 d . . . . .
H10A H 0.8808 0.3470 0.6418 0.018 Uiso 1 1 calc R U . . .
H10B H 0.8374 0.3467 0.7411 0.018 Uiso 1 1 calc R U . . .
C101 C 0.92569(15) 0.40798(16) 0.7525(2) 0.0218(6) Uani 1 1 d . . . . .
H10C H 0.9565 0.4329 0.7067 0.033 Uiso 1 1 calc R U . . .
H10D H 0.9497 0.3671 0.7842 0.033 Uiso 1 1 calc R U . . .
H10E H 0.9103 0.4429 0.8027 0.033 Uiso 1 1 calc R U . . .
C102 C 0.85701(14) 0.49285(15) 0.5943(2) 0.0163(6) Uani 1 1 d . . . . .
H10F H 0.8246 0.5299 0.5686 0.020 Uiso 1 1 calc R U . . .
H10G H 0.8888 0.5187 0.6390 0.020 Uiso 1 1 calc R U . . .
C103 C 0.89729(15) 0.46198(17) 0.5089(2) 0.0224(6) Uani 1 1 d . . . . .
H10H H 0.9297 0.4253 0.5333 0.034 Uiso 1 1 calc R U . . .
H10I H 0.9221 0.5019 0.4762 0.034 Uiso 1 1 calc R U . . .
H10J H 0.8662 0.4388 0.4619 0.034 Uiso 1 1 calc R U . . .
C104 C 0.76646(13) 0.39554(14) 0.58939(19) 0.0121(5) Uani 1 1 d . . . . .
H10K H 0.7917 0.3699 0.5365 0.015 Uiso 1 1 calc R U . . .
H10L H 0.7438 0.3575 0.6300 0.015 Uiso 1 1 calc R U . . .
C105 C 0.71229(14) 0.44331(15) 0.5428(2) 0.0152(6) Uani 1 1 d . . . . .
H10M H 0.6836 0.4647 0.5944 0.023 Uiso 1 1 calc R U . . .
H10N H 0.6842 0.4133 0.4988 0.023 Uiso 1 1 calc R U . . .
H10O H 0.7340 0.4828 0.5051 0.023 Uiso 1 1 calc R U . . .
C106 C 0.78143(14) 0.48055(15) 0.7343(2) 0.0166(6) Uani 1 1 d . . . . .
H10P H 0.8163 0.5061 0.7741 0.020 Uiso 1 1 calc R U . . .
H10Q H 0.7530 0.5187 0.7027 0.020 Uiso 1 1 calc R U . . .
C107 C 0.73697(16) 0.43606(17) 0.8028(2) 0.0216(6) Uani 1 1 d . . . . .
H10R H 0.7032 0.4089 0.7642 0.032 Uiso 1 1 calc R U . . .
H10S H 0.7137 0.4691 0.8486 0.032 Uiso 1 1 calc R U . . .
H10T H 0.7652 0.4013 0.8398 0.032 Uiso 1 1 calc R U . . .
N200 N 0.7220(3) 0.2500 0.7742(4) 0.0562(14) Uani 1 2 d S T P . .
C201 C 0.6770(4) 0.2500 0.8244(5) 0.0586(19) Uani 1 2 d S T P . .
C202 C 0.6125(8) 0.2500 0.8797(9) 0.178(7) Uani 1 2 d S T P . .
H20A H 0.6189 0.2760 0.9422 0.266 Uiso 0.5 1 calc R U P . .
H20B H 0.5986 0.1992 0.8927 0.266 Uiso 0.5 1 calc R U P . .
H20C H 0.5773 0.2748 0.8410 0.266 Uiso 0.5 1 calc R U P . .

loop_
_atom_site_aniso_label
_atom_site_aniso_U_11
_atom_site_aniso_U_22
_atom_site_aniso_U_33
_atom_site_aniso_U_23
_atom_site_aniso_U_13
_atom_site_aniso_U_12
Rh1 0.00748(10) 0.00698(10) 0.00757(10) -0.00110(7) 0.00009(7) 0.00004(7)
Rh2 0.00592(13) 0.00779(14) 0.00774(14) 0.000 0.00060(10) 0.000
Rh3 0.00585(13) 0.00685(14) 0.00874(14) 0.000 0.00034(10) 0.000
Rh4 0.00768(10) 0.00635(10) 0.00766(10) -0.00070(7) -0.00014(7) 0.00010(7)
In5 0.00865(13) 0.00753(13) 0.00859(13) 0.000 -0.00181(10) 0.000
Cl1 0.0179(5) 0.0116(4) 0.0086(4) 0.000 -0.0020(3) 0.000
Cl2 0.0109(3) 0.0093(3) 0.0123(3) -0.0001(2) -0.0024(2) -0.0026(2)
C1 0.0119(13) 0.0154(14) 0.0139(13) -0.0017(11) -0.0022(11) 0.0040(11)
O1 0.0188(10) 0.0188(11) 0.0268(11) 0.0041(9) -0.0002(9) -0.0085(9)
C2 0.0101(18) 0.0097(18) 0.014(2) 0.000 -0.0001(15) 0.000
O2 0.0153(13) 0.0167(14) 0.0108(14) 0.000 0.0038(11) 0.000
C3 0.0130(13) 0.0163(15) 0.0105(12) -0.0018(11) -0.0020(10) -0.0033(11)
O3 0.0256(11) 0.0159(11) 0.0260(11) -0.0070(9) -0.0071(9) 0.0102(9)
C4 0.0111(13) 0.0112(13) 0.0151(14) -0.0013(11) 0.0035(11) 0.0003(10)
O4 0.0205(11) 0.0324(12) 0.0177(11) -0.0046(9) -0.0069(9) -0.0010(9)
C5 0.0118(18) 0.0094(18) 0.0128(19) 0.000 0.0040(16) 0.000
O5 0.0144(14) 0.0169(14) 0.0138(14) 0.000 -0.0027(12) 0.000
C6 0.0091(18) 0.0131(19) 0.018(2) 0.000 -0.0042(16) 0.000
O6 0.0153(14) 0.0398(19) 0.0124(14) 0.000 0.0064(12) 0.000
C7 0.0103(12) 0.0113(13) 0.0096(12) 0.0012(10) 0.0006(10) -0.0008(11)
O7 0.0140(9) 0.0111(9) 0.0148(9) -0.0007(7) 0.0015(8) 0.0032(8)
C8 0.0125(13) 0.0095(13) 0.0186(15) -0.0003(11) -0.0047(11) 0.0018(10)
O8 0.0252(11) 0.0263(11) 0.0135(10) -0.0028(9) 0.0063(9) 0.0029(9)
C9 0.0139(13) 0.0158(14) 0.0101(13) 0.0004(11) -0.0012(10) 0.0019(11)
O9 0.0270(11) 0.0139(11) 0.0276(11) 0.0018(9) -0.0063(9) -0.0076(9)
N1 0.0119(11) 0.0106(11) 0.0127(11) -0.0029(9) -0.0024(9) 0.0007(9)
C100 0.0174(14) 0.0117(13) 0.0161(14) -0.0005(11) -0.0032(11) 0.0053(11)
C101 0.0260(16) 0.0182(15) 0.0211(15) -0.0011(13) -0.0113(13) 0.0061(13)
C102 0.0157(13) 0.0102(13) 0.0229(15) 0.0013(11) -0.0028(12) -0.0029(11)
C103 0.0217(15) 0.0236(16) 0.0219(15) 0.0014(13) 0.0020(12) -0.0050(13)
C104 0.0136(13) 0.0089(12) 0.0138(13) -0.0041(10) -0.0027(11) -0.0024(10)
C105 0.0128(13) 0.0165(14) 0.0164(13) -0.0029(11) -0.0025(11) -0.0001(11)
C106 0.0186(14) 0.0154(14) 0.0157(14) -0.0084(11) -0.0023(11) 0.0010(11)
C107 0.0258(16) 0.0237(16) 0.0154(14) -0.0045(12) 0.0032(12) 0.0020(13)
N200 0.078(4) 0.031(3) 0.060(4) 0.000 0.002(3) 0.000
C201 0.109(6) 0.028(3) 0.038(3) 0.000 0.018(4) 0.000
C202 0.288(19) 0.127(10) 0.118(9) 0.000 0.143(12) 0.000

loop_
_atom_type_symbol
_atom_type_description
_atom_type_scat_dispersion_real
_atom_type_scat_dispersion_imag
_atom_type_scat_source
C C 0.0033 0.0016 'International Tables Vol C Tables 4.2.6.8 and 6.1.1.4'
H H 0.0000 0.0000 'International Tables Vol C Tables 4.2.6.8 and 6.1.1.4'
N N 0.0061 0.0033 'International Tables Vol C Tables 4.2.6.8 and 6.1.1.4'
O O 0.0106 0.0060 'International Tables Vol C Tables 4.2.6.8 and 6.1.1.4'
Cl Cl 0.1484 0.1585 'International Tables Vol C Tables 4.2.6.8 and 6.1.1.4'
Rh Rh -1.1178 0.9187 'International Tables Vol C Tables 4.2.6.8 and 6.1.1.4'
In In -0.7276 1.3100 'International Tables Vol C Tables 4.2.6.8 and 6.1.1.4'

loop_
_geom_angle_atom_site_label_1
_geom_angle_atom_site_label_2
_geom_angle_atom_site_label_3
_geom_angle
_geom_angle_site_symmetry_1
_geom_angle_site_symmetry_3
_geom_angle_publ_flag
C3 Rh1 C4 94.81(11) . . ?
C3 Rh1 C2 99.47(10) . . ?
C4 Rh1 C2 97.13(12) . . ?
C3 Rh1 C7 95.54(10) . 7_575 ?
C4 Rh1 C7 100.78(10) . 7_575 ?
C2 Rh1 C7 155.51(10) . 7_575 ?
C3 Rh1 Rh3 95.66(8) . . ?
C4 Rh1 Rh3 145.78(8) . . ?
C2 Rh1 Rh3 48.99(10) . . ?
C7 Rh1 Rh3 110.48(7) 7_575 . ?
C3 Rh1 Rh1 149.63(8) . 7_575 ?
C4 Rh1 Rh1 97.15(8) . 7_575 ?
C2 Rh1 Rh1 51.40(6) . 7_575 ?
C7 Rh1 Rh1 109.40(7) 7_575 7_575 ?
Rh3 Rh1 Rh1 59.977(5) . 7_575 ?
C3 Rh1 Rh2 144.67(8) . . ?
C4 Rh1 Rh2 98.82(8) . . ?
C2 Rh1 Rh2 110.87(6) . . ?
C7 Rh1 Rh2 49.96(7) 7_575 . ?
Rh3 Rh1 Rh2 91.108(10) . . ?
Rh1 Rh1 Rh2 60.047(5) 7_575 . ?
C3 Rh1 Rh4 93.15(8) . 7_575 ?
C4 Rh1 Rh4 149.55(8) . 7_575 ?
C2 Rh1 Rh4 110.47(10) . 7_575 ?
C7 Rh1 Rh4 49.14(7) 7_575 7_575 ?
Rh3 Rh1 Rh4 61.890(8) . 7_575 ?
Rh1 Rh1 Rh4 90.529(6) 7_575 7_575 ?
Rh2 Rh1 Rh4 59.987(8) . 7_575 ?
C5 Rh2 C6 95.61(15) . . ?
C5 Rh2 C7 98.47(7) . 7_575 ?
C6 Rh2 C7 96.68(7) . 7_575 ?
C5 Rh2 C7 98.47(7) . . ?
C6 Rh2 C7 96.69(7) . . ?
C7 Rh2 C7 157.24(14) 7_575 . ?
C5 Rh2 Rh1 94.10(9) . 7_575 ?
C6 Rh2 Rh1 148.47(3) . 7_575 ?
C7 Rh2 Rh1 111.44(7) 7_575 7_575 ?
C7 Rh2 Rh1 52.16(7) . 7_575 ?
C5 Rh2 Rh1 94.10(9) . . ?
C6 Rh2 Rh1 148.47(3) . . ?
C7 Rh2 Rh1 52.16(7) 7_575 . ?
C7 Rh2 Rh1 111.44(7) . . ?
Rh1 Rh2 Rh1 59.906(10) 7_575 . ?
C5 Rh2 Rh4 146.50(4) . 7_575 ?
C6 Rh2 Rh4 97.61(9) . 7_575 ?
C7 Rh2 Rh4 49.51(7) 7_575 7_575 ?
C7 Rh2 Rh4 110.33(7) . 7_575 ?
Rh1 Rh2 Rh4 90.493(10) 7_575 7_575 ?
Rh1 Rh2 Rh4 60.066(8) . 7_575 ?
C5 Rh2 Rh4 146.50(4) . . ?
C6 Rh2 Rh4 97.61(10) . . ?
C7 Rh2 Rh4 110.33(7) 7_575 . ?
C7 Rh2 Rh4 49.51(7) . . ?
Rh1 Rh2 Rh4 60.065(8) 7_575 . ?
Rh1 Rh2 Rh4 90.494(10) . . ?
Rh4 Rh2 Rh4 61.108(10) 7_575 . ?
C1 Rh3 C1 92.69(16) . 7_575 ?
C1 Rh3 C2 97.13(11) . . ?
C1 Rh3 C2 97.13(11) 7_575 . ?
C1 Rh3 Rh1 97.32(8) . 7_575 ?
C1 Rh3 Rh1 148.36(8) 7_575 7_575 ?
C2 Rh3 Rh1 51.94(8) . 7_575 ?
C1 Rh3 Rh1 148.36(8) . . ?
C1 Rh3 Rh1 97.32(8) 7_575 . ?
C2 Rh3 Rh1 51.94(8) . . ?
Rh1 Rh3 Rh1 60.044(10) 7_575 . ?
C1 Rh3 Rh4 148.54(8) . 7_575 ?
C1 Rh3 Rh4 97.88(8) 7_575 7_575 ?
C2 Rh3 Rh4 110.73(8) . 7_575 ?
Rh1 Rh3 Rh4 89.035(10) 7_575 7_575 ?
Rh1 Rh3 Rh4 59.212(8) . 7_575 ?
C1 Rh3 Rh4 97.88(8) . . ?
C1 Rh3 Rh4 148.54(8) 7_575 . ?
C2 Rh3 Rh4 110.73(8) . . ?
Rh1 Rh3 Rh4 59.211(8) 7_575 . ?
Rh1 Rh3 Rh4 89.037(10) . . ?
Rh4 Rh3 Rh4 59.303(10) 7_575 . ?
C1 Rh3 In5 90.23(8) . . ?
C1 Rh3 In5 90.23(8) 7_575 . ?
C2 Rh3 In5 169.30(10) . . ?
Rh1 Rh3 In5 119.535(10) 7_575 . ?
Rh1 Rh3 In5 119.536(10) . . ?
Rh4 Rh3 In5 60.326(8) 7_575 . ?
Rh4 Rh3 In5 60.325(8) . . ?
C8 Rh4 C9 93.84(11) . . ?
C8 Rh4 C7 96.96(11) . . ?
C9 Rh4 C7 97.61(10) . . ?
C8 Rh4 Rh2 96.61(8) . . ?
C9 Rh4 Rh2 147.31(8) . . ?
C7 Rh4 Rh2 50.44(7) . . ?
C8 Rh4 Rh1 148.45(8) . 7_575 ?
C9 Rh4 Rh1 96.85(8) . 7_575 ?
C7 Rh4 Rh1 52.26(7) . 7_575 ?
Rh2 Rh4 Rh1 59.947(8) . 7_575 ?
C8 Rh4 Rh4 96.16(8) . 7_575 ?
C9 Rh4 Rh4 149.53(8) . 7_575 ?
C7 Rh4 Rh4 109.60(7) . 7_575 ?
Rh2 Rh4 Rh4 59.445(5) . 7_575 ?
Rh1 Rh4 Rh4 89.468(6) 7_575 7_575 ?
C8 Rh4 Rh3 148.17(8) . . ?
C9 Rh4 Rh3 97.82(8) . . ?
C7 Rh4 Rh3 110.61(7) . . ?
Rh2 Rh4 Rh3 89.356(10) . . ?
Rh1 Rh4 Rh3 58.897(8) 7_575 . ?
Rh4 Rh4 Rh3 60.349(5) 7_575 . ?
C8 Rh4 In5 90.56(8) . . ?
C9 Rh4 In5 90.73(8) . . ?
C7 Rh4 In5 168.35(7) . . ?
Rh2 Rh4 In5 119.963(8) . . ?
Rh1 Rh4 In5 118.797(9) 7_575 . ?
Rh4 Rh4 In5 60.529(5) 7_575 . ?
Rh3 Rh4 In5 59.901(9) . . ?
Cl2 In5 Cl2 95.18(3) . 7_575 ?
Cl2 In5 Cl1 93.54(2) . . ?
Cl2 In5 Cl1 93.54(2) 7_575 . ?
Cl2 In5 Rh3 101.505(16) . . ?
Cl2 In5 Rh3 101.505(16) 7_575 . ?
Cl1 In5 Rh3 157.54(2) . . ?
Cl2 In5 Rh4 101.230(15) . . ?
Cl2 In5 Rh4 157.114(17) 7_575 . ?
Cl1 In5 Rh4 101.18(2) . . ?
Rh3 In5 Rh4 59.774(8) . . ?
Cl2 In5 Rh4 157.113(17) . 7_575 ?
Cl2 In5 Rh4 101.231(15) 7_575 7_575 ?
Cl1 In5 Rh4 101.18(2) . 7_575 ?
Rh3 In5 Rh4 59.774(8) . 7_575 ?
Rh4 In5 Rh4 58.942(10) . 7_575 ?
O1 C1 Rh3 175.4(2) . . ?
O2 C2 Rh3 134.8(3) . . ?
O2 C2 Rh1 132.21(17) . 7_575 ?
Rh3 C2 Rh1 79.07(12) . 7_575 ?
O2 C2 Rh1 132.20(17) . . ?
Rh3 C2 Rh1 79.07(12) . . ?
Rh1 C2 Rh1 77.21(12) 7_575 . ?
O3 C3 Rh1 178.7(2) . . ?
O4 C4 Rh1 177.3(2) . . ?
O5 C5 Rh2 174.8(3) . . ?
O6 C6 Rh2 176.7(3) . . ?
O7 C7 Rh4 133.0(2) . . ?
O7 C7 Rh2 134.0(2) . . ?
Rh4 C7 Rh2 80.05(9) . . ?
O7 C7 Rh1 131.45(19) . 7_575 ?
Rh4 C7 Rh1 78.60(9) . 7_575 ?
Rh2 C7 Rh1 77.88(9) . 7_575 ?
O8 C8 Rh4 175.8(2) . . ?
O9 C9 Rh4 175.9(2) . . ?
C102 N1 C100 111.2(2) . . ?
C102 N1 C104 111.2(2) . . ?
C100 N1 C104 105.95(19) . . ?
C102 N1 C106 105.5(2) . . ?
C100 N1 C106 111.8(2) . . ?
C104 N1 C106 111.2(2) . . ?
N1 C100 C101 115.1(2) . . ?
N1 C100 H10A 108.5 . . ?
C101 C100 H10A 108.5 . . ?
N1 C100 H10B 108.5 . . ?
C101 C100 H10B 108.5 . . ?
H10A C100 H10B 107.5 . . ?
C100 C101 H10C 109.5 . . ?
C100 C101 H10D 109.5 . . ?
H10C C101 H10D 109.5 . . ?
C100 C101 H10E 109.5 . . ?
H10C C101 H10E 109.5 . . ?
H10D C101 H10E 109.5 . . ?
C103 C102 N1 115.2(2) . . ?
C103 C102 H10F 108.5 . . ?
N1 C102 H10F 108.5 . . ?
C103 C102 H10G 108.5 . . ?
N1 C102 H10G 108.5 . . ?
H10F C102 H10G 107.5 . . ?
C102 C103 H10H 109.5 . . ?
C102 C103 H10I 109.5 . . ?
H10H C103 H10I 109.5 . . ?
C102 C103 H10J 109.5 . . ?
H10H C103 H10J 109.5 . . ?
H10I C103 H10J 109.5 . . ?
C105 C104 N1 114.9(2) . . ?
C105 C104 H10K 108.5 . . ?
N1 C104 H10K 108.5 . . ?
C105 C104 H10L 108.5 . . ?
N1 C104 H10L 108.5 . . ?
H10K C104 H10L 107.5 . . ?
C104 C105 H10M 109.5 . . ?
C104 C105 H10N 109.5 . . ?
H10M C105 H10N 109.5 . . ?
C104 C105 H10O 109.5 . . ?
H10M C105 H10O 109.5 . . ?
H10N C105 H10O 109.5 . . ?
C107 C106 N1 115.4(2) . . ?
C107 C106 H10P 108.4 . . ?
N1 C106 H10P 108.4 . . ?
C107 C106 H10Q 108.4 . . ?
N1 C106 H10Q 108.4 . . ?
H10P C106 H10Q 107.5 . . ?
C106 C107 H10R 109.5 . . ?
C106 C107 H10S 109.5 . . ?
H10R C107 H10S 109.5 . . ?
C106 C107 H10T 109.5 . . ?
H10R C107 H10T 109.5 . . ?
H10S C107 H10T 109.5 . . ?
N200 C201 C202 173.1(10) . . ?
C201 C202 H20A 109.5 . . ?
C201 C202 H20B 109.5 . . ?
H20A C202 H20B 109.5 . . ?
C201 C202 H20C 109.5 . . ?
H20A C202 H20C 109.5 . . ?
H20B C202 H20C 109.5 . . ?

loop_
_geom_bond_atom_site_label_1
_geom_bond_atom_site_label_2
_geom_bond_distance
_geom_bond_site_symmetry_2
_geom_bond_publ_flag
Rh1 C3 1.891(3) . ?
Rh1 C4 1.905(3) . ?
Rh1 C2 2.205(3) . ?
Rh1 C7 2.226(3) 7_575 ?
Rh1 Rh3 2.7502(3) . ?
Rh1 Rh1 2.7520(4) 7_575 ?
Rh1 Rh2 2.7559(3) . ?
Rh1 Rh4 2.7592(3) 7_575 ?
Rh2 C5 1.909(4) . ?
Rh2 C6 1.914(4) . ?
Rh2 C7 2.158(3) 7_575 ?
Rh2 C7 2.158(3) . ?
Rh2 Rh1 2.7559(3) 7_575 ?
Rh2 Rh4 2.7570(3) 7_575 ?
Rh2 Rh4 2.7571(3) . ?
Rh3 C1 1.890(3) . ?
Rh3 C1 1.890(3) 7_575 ?
Rh3 C2 2.114(4) . ?
Rh3 Rh1 2.7501(3) 7_575 ?
Rh3 Rh4 2.8330(3) 7_575 ?
Rh3 Rh4 2.8330(3) . ?
Rh3 In5 2.8366(4) . ?
Rh4 C8 1.889(3) . ?
Rh4 C9 1.897(3) . ?
Rh4 C7 2.129(3) . ?
Rh4 Rh1 2.7592(3) 7_575 ?
Rh4 Rh4 2.8031(4) 7_575 ?
Rh4 In5 2.8487(3) . ?
In5 Cl2 2.5001(6) . ?
In5 Cl2 2.5002(6) 7_575 ?
In5 Cl1 2.5183(9) . ?
In5 Rh4 2.8488(3) 7_575 ?
C1 O1 1.142(3) . ?
C2 O2 1.175(5) . ?
C2 Rh1 2.205(3) 7_575 ?
C3 O3 1.139(3) . ?
C4 O4 1.136(3) . ?
C5 O5 1.140(5) . ?
C6 O6 1.131(5) . ?
C7 O7 1.176(3) . ?
C7 Rh1 2.226(3) 7_575 ?
C8 O8 1.137(3) . ?
C9 O9 1.137(3) . ?
N1 C102 1.517(3) . ?
N1 C100 1.518(3) . ?
N1 C104 1.525(3) . ?
N1 C106 1.530(3) . ?
C100 C101 1.527(4) . ?
C100 H10A 0.9900 . ?
C100 H10B 0.9900 . ?
C101 H10C 0.9800 . ?
C101 H10D 0.9800 . ?
C101 H10E 0.9800 . ?
C102 C103 1.514(4) . ?
C102 H10F 0.9900 . ?
C102 H10G 0.9900 . ?
C103 H10H 0.9800 . ?
C103 H10I 0.9800 . ?
C103 H10J 0.9800 . ?
C104 C105 1.513(4) . ?
C104 H10K 0.9900 . ?
C104 H10L 0.9900 . ?
C105 H10M 0.9800 . ?
C105 H10N 0.9800 . ?
C105 H10O 0.9800 . ?
C106 C107 1.511(4) . ?
C106 H10P 0.9900 . ?
C106 H10Q 0.9900 . ?
C107 H10R 0.9800 . ?
C107 H10S 0.9800 . ?
C107 H10T 0.9800 . ?
N200 C201 1.117(9) . ?
C201 C202 1.473(13) . ?
C202 H20A 0.9800 . ?
C202 H20B 0.9800 . ?
C202 H20C 0.9800 . ?

loop_
_geom_torsion_atom_site_label_1
_geom_torsion_atom_site_label_2
_geom_torsion_atom_site_label_3
_geom_torsion_atom_site_label_4
_geom_torsion
_geom_torsion_site_symmetry_1
_geom_torsion_site_symmetry_2
_geom_torsion_site_symmetry_3
_geom_torsion_site_symmetry_4
_geom_torsion_publ_flag
C102 N1 C100 C101 51.1(3) . . . . ?
C104 N1 C100 C101 172.1(2) . . . . ?
C106 N1 C100 C101 -66.5(3) . . . . ?
C100 N1 C102 C103 58.7(3) . . . . ?
C104 N1 C102 C103 -59.2(3) . . . . ?
C106 N1 C102 C103 -179.9(2) . . . . ?
C102 N1 C104 C105 -61.7(3) . . . . ?
C100 N1 C104 C105 177.3(2) . . . . ?
C106 N1 C104 C105 55.6(3) . . . . ?
C102 N1 C106 C107 178.8(2) . . . . ?
C100 N1 C106 C107 -60.2(3) . . . . ?
C104 N1 C106 C107 58.1(3) . . . . ?
